data_7243809
loop_
_publ_author_name
'Hassan, Sadaf ul'
'Farid, Muhammad Asim'
'Wang, Yingxia'

_publ_section_title
;
 A series of lanthanide--quinoxaline-2,3(1H,4H)-dione complexes containing
 1D chiral Ln2O3 (Ln = Eu, Tb, Sm, Dy) chains: luminescent properties and
 response to small molecules
;
_journal_issue 53
_journal_name_full 'RSC Advances'
_journal_page_first 33309
_journal_page_last 33318
_journal_paper_doi 10.1039/D1RA05719G
_journal_volume 11
_journal_year 2021
_chemical_formula_sum 'C24 H18 Eu2 N6 O10'
_chemical_formula_weight 854.38
_space_group_IT_number 14
_space_group_name_Hall '-P 2yn'
_space_group_name_H-M_alt 'P 1 21/n 1'
_symmetry_cell_setting monoclinic
_symmetry_space_group_name_H-M 'P 1 21/n 1'
_atom_sites_solution_hydrogens geom
_atom_sites_solution_primary direct
_atom_sites_solution_secondary difmap
_audit_creation_method SHELXL-97
_audit_update_record
;
2017-04-24 deposited with the CCDC.	2021-09-20 downloaded from the CCDC.
;
_cell_angle_alpha 90.00
_cell_angle_beta 100.008(5)
_cell_angle_gamma 90.00
_cell_formula_units_Z 4
_cell_length_a 7.4220(3)
_cell_length_b 25.7340(10)
_cell_length_c 13.2847(8)
_cell_measurement_reflns_used 2537
_cell_measurement_temperature 180(2)
_cell_measurement_theta_max 27.0120
_cell_measurement_theta_min 3.1600
_cell_volume 2498.7(2)
_computing_structure_refinement 'SHELXL-97 (Sheldrick, 1997)'
_computing_structure_solution 'SHELXS-97 (Sheldrick, 1990)'
_diffrn_ambient_temperature 180(2)
_diffrn_measured_fraction_theta_full 0.991
_diffrn_measured_fraction_theta_max 0.991
_diffrn_measurement_device_type 'SuperNova, Dual, Cu at zero, AtlasCCD'
_diffrn_radiation_monochromator graphite
_diffrn_radiation_source 'fine-focus sealed tube'
_diffrn_radiation_type MoK\a
_diffrn_radiation_wavelength 0.71073
_diffrn_reflns_av_R_equivalents 0.0594
_diffrn_reflns_av_sigmaI/netI 0.0970
_diffrn_reflns_limit_h_max 8
_diffrn_reflns_limit_h_min -8
_diffrn_reflns_limit_k_max 30
_diffrn_reflns_limit_k_min -30
_diffrn_reflns_limit_l_max 10
_diffrn_reflns_limit_l_min -15
_diffrn_reflns_number 9563
_diffrn_reflns_theta_full 25.03
_diffrn_reflns_theta_max 25.03
_diffrn_reflns_theta_min 3.49
_exptl_absorpt_coefficient_mu 5.048
_exptl_absorpt_correction_T_max 0.926
_exptl_absorpt_correction_T_min 0.760
_exptl_absorpt_correction_type gaussian
_exptl_crystal_colour colorless
_exptl_crystal_density_diffrn 2.276
_exptl_crystal_density_method 'not measured'
_exptl_crystal_description column
_exptl_crystal_F_000 1648
_exptl_crystal_size_max 0.111
_exptl_crystal_size_mid 0.029
_exptl_crystal_size_min 0.018
_refine_diff_density_max 1.835
_refine_diff_density_min -1.275
_refine_diff_density_rms 0.262
_refine_ls_extinction_method none
_refine_ls_goodness_of_fit_ref 1.090
_refine_ls_hydrogen_treatment mixed
_refine_ls_matrix_type full
_refine_ls_number_parameters 175
_refine_ls_number_reflns 4385
_refine_ls_number_restraints 7
_refine_ls_restrained_S_all 1.090
_refine_ls_R_factor_all 0.0880
_refine_ls_R_factor_gt 0.0543
_refine_ls_shift/su_max 0.001
_refine_ls_shift/su_mean 0.000
_refine_ls_structure_factor_coef Fsqd
_refine_ls_weighting_details 'calc w=1/[\s^2^(Fo^2^)+(0.0408P)^2^+1.2013P] where P=(Fo^2^+2Fc^2^)/3'
_refine_ls_weighting_scheme calc
_refine_ls_wR_factor_gt 0.1054
_refine_ls_wR_factor_ref 0.1199
_reflns_number_gt 3212
_reflns_number_total 4385
_reflns_threshold_expression >2sigma(I)
_cod_data_source_file d1ra05719g2.cif
_cod_data_source_block last-1
_cod_depositor_comments
;
The following automatic conversions were performed:

data item '_symmetry_cell_setting' value 'Monoclinic' was changed to
'monoclinic' in accordance with the
/home/data/users/saulius/crontab/automatic-downloads/rss-feeds/RSC/lib/dictionaries/cif_core.dic
dictionary named 'cif_core.dic' version 2.4.2 last updated on
2011-04-26.

Automatic conversion script
Id: cif_fix_values 7556 2019-12-06 15:28:31Z antanas 
;
_cod_original_sg_symbol_H-M 'P 2(1)/n'
_cod_database_code 7243809

loop_
_symmetry_equiv_pos_as_xyz
'x, y, z'
'-x+1/2, y+1/2, -z+1/2'
'-x, -y, -z'
'x-1/2, -y-1/2, z-1/2'

loop_
_atom_site_label
_atom_site_type_symbol
_atom_site_fract_x
_atom_site_fract_y
_atom_site_fract_z
_atom_site_U_iso_or_equiv
_atom_site_adp_type
_atom_site_occupancy
_atom_site_symmetry_multiplicity
_atom_site_calc_flag
_atom_site_refinement_flags
_atom_site_disorder_assembly
_atom_site_disorder_group
Eu1 Eu -0.07436(6) 0.45705(2) 0.10317(4) 0.01314(17) Uani 1 1 d . . .
Eu2 Eu 0.38312(6) 0.43531(2) 0.02762(4) 0.01275(17) Uani 1 1 d . . .
O1 O 0.1462(8) 0.3846(3) 0.1089(6) 0.0169(6) Uani 1 1 d . . .
O2 O 0.5007(8) 0.3649(3) 0.1279(6) 0.0169(6) Uani 1 1 d . . .
O3 O -0.0031(9) 0.4985(3) 0.2719(6) 0.0251(18) Uani 1 1 d U . .
O4 O 0.2501(8) 0.4826(3) 0.1562(6) 0.0169(6) Uani 1 1 d . . .
O5 O 0.3664(8) 0.3769(3) -0.1118(6) 0.0169(6) Uani 1 1 d . . .
O6 O 0.6834(8) 0.4192(3) -0.0240(6) 0.0169(6) Uani 1 1 d . . .
O7 O -0.0755(9) 0.5427(3) 0.0409(5) 0.0169(6) Uani 1 1 d . . .
O8 O -0.3789(8) 0.4921(3) 0.0997(6) 0.0169(6) Uani 1 1 d . . .
O9 O -0.1714(9) 0.3951(3) 0.2183(5) 0.0169(6) Uani 1 1 d . . .
H9 H -0.2861 0.3932 0.2072 0.025 Uiso 1 1 calc R . .
N1 N 0.1205(11) 0.3304(3) 0.2420(7) 0.0198(8) Uani 1 1 d . . .
H1A H 0.0042 0.3383 0.2386 0.024 Uiso 1 1 calc R . .
N2 N 0.4875(11) 0.3027(3) 0.2485(7) 0.0198(8) Uani 1 1 d . . .
H2A H 0.6015 0.2934 0.2482 0.024 Uiso 1 1 calc R . .
N3 N 0.2066(13) 0.5341(3) 0.3965(7) 0.0266(9) Uani 1 1 d . . .
H3A H 0.1243 0.5383 0.4361 0.032 Uiso 1 1 calc R . .
N4 N 0.4704(13) 0.5219(4) 0.2754(7) 0.0266(9) Uani 1 1 d . . .
N5 N 0.5025(11) 0.3406(3) -0.2345(7) 0.0170(8) Uani 1 1 d . . .
H5A H 0.4026 0.3230 -0.2584 0.020 Uiso 1 1 calc R . .
N6 N 0.8266(11) 0.3893(3) -0.1531(7) 0.0170(8) Uani 1 1 d . . .
H6A H 0.9302 0.4046 -0.1266 0.020 Uiso 1 1 calc R . .
C1 C 0.2152(13) 0.3510(4) 0.1800(9) 0.0198(8) Uani 1 1 d . . .
C2 C 0.4091(13) 0.3381(4) 0.1855(9) 0.0198(8) Uani 1 1 d . . .
C3 C 0.3900(13) 0.2801(4) 0.3151(9) 0.0198(8) Uani 1 1 d . . .
C4 C 0.2065(13) 0.2952(4) 0.3145(9) 0.0198(8) Uani 1 1 d . . .
C5 C 0.1137(14) 0.2749(4) 0.3892(9) 0.0198(8) Uani 1 1 d . . .
H5B H -0.0060 0.2869 0.3930 0.024 Uiso 1 1 calc R . .
C6 C 0.1946(13) 0.2381(4) 0.4568(9) 0.0198(8) Uani 1 1 d . . .
H6B H 0.1291 0.2232 0.5052 0.024 Uiso 1 1 calc R . .
C7 C 0.3722(13) 0.2226(4) 0.4542(9) 0.0198(8) Uani 1 1 d . . .
H7B H 0.4281 0.1972 0.5015 0.024 Uiso 1 1 calc R . .
C8 C 0.4682(14) 0.2428(4) 0.3857(9) 0.0198(8) Uani 1 1 d . . .
H8B H 0.5900 0.2315 0.3856 0.024 Uiso 1 1 calc R . .
C9 C 0.1536(16) 0.5121(4) 0.3061(9) 0.0266(9) Uani 1 1 d U . .
C10 C 0.3082(16) 0.5058(4) 0.2446(9) 0.0266(9) Uani 1 1 d . . .
C11 C 0.5120(16) 0.5452(4) 0.3704(9) 0.0266(9) Uani 1 1 d . . .
C12 C 0.3828(16) 0.5511(4) 0.4327(9) 0.0266(9) Uani 1 1 d . . .
C13 C 0.4235(16) 0.5754(4) 0.5286(9) 0.0266(9) Uani 1 1 d . . .
H13A H 0.3315 0.5800 0.5694 0.032 Uiso 1 1 calc R . .
C14 C 0.5951(15) 0.5921(4) 0.5614(9) 0.0266(9) Uani 1 1 d . . .
H14A H 0.6263 0.6073 0.6273 0.032 Uiso 1 1 calc R . .
C15 C 0.7269(16) 0.5874(4) 0.4997(9) 0.0266(9) Uani 1 1 d . . .
H15A H 0.8465 0.6005 0.5230 0.032 Uiso 1 1 calc R . .
C16 C 0.6870(16) 0.5636(4) 0.4040(9) 0.0266(9) Uani 1 1 d . . .
H16A H 0.7787 0.5602 0.3627 0.032 Uiso 1 1 calc R . .
C17 C 0.5054(13) 0.3696(4) -0.1534(8) 0.0170(8) Uani 1 1 d . . .
C18 C 0.6852(13) 0.3936(4) -0.1076(8) 0.0170(8) Uani 1 1 d . . .
C19 C 0.8152(13) 0.3614(4) -0.2414(8) 0.0170(8) Uani 1 1 d . . .
C20 C 0.6535(13) 0.3366(4) -0.2848(9) 0.0170(8) Uani 1 1 d . . .
C21 C 0.6434(13) 0.3066(4) -0.3734(8) 0.0170(8) Uani 1 1 d . . .
H21A H 0.5337 0.2890 -0.4016 0.020 Uiso 1 1 calc R . .
C22 C 0.7965(13) 0.3033(4) -0.4188(9) 0.0170(8) Uani 1 1 d . . .
H22A H 0.7907 0.2838 -0.4801 0.020 Uiso 1 1 calc R . .
C23 C 0.9585(13) 0.3277(4) -0.3771(8) 0.0170(8) Uani 1 1 d . . .
H23A H 1.0629 0.3245 -0.4091 0.020 Uiso 1 1 calc R . .
C24 C 0.9683(13) 0.3565(4) -0.2892(8) 0.0170(8) Uani 1 1 d . . .
H24A H 1.0796 0.3732 -0.2607 0.020 Uiso 1 1 calc R . .
O10 O 0.2945(9) 0.2523(3) -0.2957(6) 0.0256(19) Uani 1 1 d . . .

loop_
_atom_site_aniso_label
_atom_site_aniso_U_11
_atom_site_aniso_U_22
_atom_site_aniso_U_33
_atom_site_aniso_U_23
_atom_site_aniso_U_13
_atom_site_aniso_U_12
Eu1 0.0072(3) 0.0180(3) 0.0149(3) 0.0007(2) 0.0038(2) 0.0006(2)
Eu2 0.0069(3) 0.0165(3) 0.0155(3) 0.0000(2) 0.0037(2) 0.0003(2)
O1 0.0099(12) 0.0219(14) 0.0202(16) 0.0006(12) 0.0065(11) -0.0012(11)
O2 0.0099(12) 0.0219(14) 0.0202(16) 0.0006(12) 0.0065(11) -0.0012(11)
O3 0.019(4) 0.042(5) 0.018(4) -0.011(4) 0.011(3) -0.002(3)
O4 0.0099(12) 0.0219(14) 0.0202(16) 0.0006(12) 0.0065(11) -0.0012(11)
O5 0.0099(12) 0.0219(14) 0.0202(16) 0.0006(12) 0.0065(11) -0.0012(11)
O6 0.0099(12) 0.0219(14) 0.0202(16) 0.0006(12) 0.0065(11) -0.0012(11)
O7 0.0099(12) 0.0219(14) 0.0202(16) 0.0006(12) 0.0065(11) -0.0012(11)
O8 0.0099(12) 0.0219(14) 0.0202(16) 0.0006(12) 0.0065(11) -0.0012(11)
O9 0.0099(12) 0.0219(14) 0.0202(16) 0.0006(12) 0.0065(11) -0.0012(11)
N1 0.0152(17) 0.0213(19) 0.024(2) 0.0017(15) 0.0059(14) 0.0000(14)
N2 0.0152(17) 0.0213(19) 0.024(2) 0.0017(15) 0.0059(14) 0.0000(14)
N3 0.035(2) 0.0235(19) 0.019(2) 0.0009(16) -0.0038(16) -0.0037(16)
N4 0.035(2) 0.0235(19) 0.019(2) 0.0009(16) -0.0038(16) -0.0037(16)
N5 0.0130(16) 0.0190(19) 0.019(2) -0.0022(14) 0.0033(14) -0.0006(14)
N6 0.0130(16) 0.0190(19) 0.019(2) -0.0022(14) 0.0033(14) -0.0006(14)
C1 0.0152(17) 0.0213(19) 0.024(2) 0.0017(15) 0.0059(14) 0.0000(14)
C2 0.0152(17) 0.0213(19) 0.024(2) 0.0017(15) 0.0059(14) 0.0000(14)
C3 0.0152(17) 0.0213(19) 0.024(2) 0.0017(15) 0.0059(14) 0.0000(14)
C4 0.0152(17) 0.0213(19) 0.024(2) 0.0017(15) 0.0059(14) 0.0000(14)
C5 0.0152(17) 0.0213(19) 0.024(2) 0.0017(15) 0.0059(14) 0.0000(14)
C6 0.0152(17) 0.0213(19) 0.024(2) 0.0017(15) 0.0059(14) 0.0000(14)
C7 0.0152(17) 0.0213(19) 0.024(2) 0.0017(15) 0.0059(14) 0.0000(14)
C8 0.0152(17) 0.0213(19) 0.024(2) 0.0017(15) 0.0059(14) 0.0000(14)
C9 0.035(2) 0.0235(19) 0.019(2) 0.0009(16) -0.0038(16) -0.0037(16)
C10 0.035(2) 0.0235(19) 0.019(2) 0.0009(16) -0.0038(16) -0.0037(16)
C11 0.035(2) 0.0235(19) 0.019(2) 0.0009(16) -0.0038(16) -0.0037(16)
C12 0.035(2) 0.0235(19) 0.019(2) 0.0009(16) -0.0038(16) -0.0037(16)
C13 0.035(2) 0.0235(19) 0.019(2) 0.0009(16) -0.0038(16) -0.0037(16)
C14 0.035(2) 0.0235(19) 0.019(2) 0.0009(16) -0.0038(16) -0.0037(16)
C15 0.035(2) 0.0235(19) 0.019(2) 0.0009(16) -0.0038(16) -0.0037(16)
C16 0.035(2) 0.0235(19) 0.019(2) 0.0009(16) -0.0038(16) -0.0037(16)
C17 0.0130(16) 0.0190(19) 0.019(2) -0.0022(14) 0.0033(14) -0.0006(14)
C18 0.0130(16) 0.0190(19) 0.019(2) -0.0022(14) 0.0033(14) -0.0006(14)
C19 0.0130(16) 0.0190(19) 0.019(2) -0.0022(14) 0.0033(14) -0.0006(14)
C20 0.0130(16) 0.0190(19) 0.019(2) -0.0022(14) 0.0033(14) -0.0006(14)
C21 0.0130(16) 0.0190(19) 0.019(2) -0.0022(14) 0.0033(14) -0.0006(14)
C22 0.0130(16) 0.0190(19) 0.019(2) -0.0022(14) 0.0033(14) -0.0006(14)
C23 0.0130(16) 0.0190(19) 0.019(2) -0.0022(14) 0.0033(14) -0.0006(14)
C24 0.0130(16) 0.0190(19) 0.019(2) -0.0022(14) 0.0033(14) -0.0006(14)
O10 0.015(4) 0.028(5) 0.034(5) -0.005(4) 0.007(3) -0.001(3)

loop_
_atom_type_symbol
_atom_type_description
_atom_type_scat_dispersion_real
_atom_type_scat_dispersion_imag
_atom_type_scat_source
C C 0.0033 0.0016 'International Tables Vol C Tables 4.2.6.8 and 6.1.1.4'
H H 0.0000 0.0000 'International Tables Vol C Tables 4.2.6.8 and 6.1.1.4'
Eu Eu -0.1578 3.6682 'International Tables Vol C Tables 4.2.6.8 and 6.1.1.4'
N N 0.0061 0.0033 'International Tables Vol C Tables 4.2.6.8 and 6.1.1.4'
O O 0.0106 0.0060 'International Tables Vol C Tables 4.2.6.8 and 6.1.1.4'

loop_
_geom_angle_atom_site_label_1
_geom_angle_atom_site_label_2
_geom_angle_atom_site_label_3
_geom_angle
_geom_angle_site_symmetry_1
_geom_angle_site_symmetry_3
_geom_angle_publ_flag
O7 Eu1 O7 71.8(3) . 3_565 ?
O7 Eu1 O9 149.4(2) . . ?
O7 Eu1 O9 138.5(2) 3_565 . ?
O7 Eu1 O8 72.5(2) . . ?
O7 Eu1 O8 123.3(2) 3_565 . ?
O9 Eu1 O8 83.0(2) . . ?
O7 Eu1 O6 100.0(2) . 1_455 ?
O7 Eu1 O6 80.5(2) 3_565 1_455 ?
O9 Eu1 O6 84.8(2) . 1_455 ?
O8 Eu1 O6 64.2(2) . 1_455 ?
O7 Eu1 O3 84.3(3) . . ?
O7 Eu1 O3 132.7(2) 3_565 . ?
O9 Eu1 O3 75.4(2) . . ?
O8 Eu1 O3 84.7(2) . . ?
O6 Eu1 O3 145.0(2) 1_455 . ?
O7 Eu1 O1 132.7(2) . . ?
O7 Eu1 O1 68.1(2) 3_565 . ?
O9 Eu1 O1 75.6(2) . . ?
O8 Eu1 O1 152.9(2) . . ?
O6 Eu1 O1 97.1(2) 1_455 . ?
O3 Eu1 O1 105.2(2) . . ?
O7 Eu1 O4 78.2(2) . . ?
O7 Eu1 O4 70.1(2) 3_565 . ?
O9 Eu1 O4 112.3(2) . . ?
O8 Eu1 O4 139.7(2) . . ?
O6 Eu1 O4 149.7(2) 1_455 . ?
O3 Eu1 O4 65.2(2) . . ?
O1 Eu1 O4 65.5(2) . . ?
O7 Eu1 C9 81.5(3) . . ?
O7 Eu1 C9 114.7(3) 3_565 . ?
O9 Eu1 C9 86.1(3) . . ?
O8 Eu1 C9 101.7(3) . . ?
O6 Eu1 C9 164.0(3) 1_455 . ?
O3 Eu1 C9 19.0(3) . . ?
O1 Eu1 C9 93.2(3) . . ?
O4 Eu1 C9 46.2(3) . . ?
O7 Eu1 Eu2 89.64(16) . . ?
O7 Eu1 Eu2 37.94(16) 3_565 . ?
O9 Eu1 Eu2 117.19(15) . . ?
O8 Eu1 Eu2 159.24(17) . . ?
O6 Eu1 Eu2 110.32(17) 1_455 . ?
O3 Eu1 Eu2 104.36(16) . . ?
O1 Eu1 Eu2 43.10(16) . . ?
O4 Eu1 Eu2 40.04(17) . . ?
C9 Eu1 Eu2 85.5(2) . . ?
O7 Eu1 Eu2 36.39(15) . 3_565 ?
O7 Eu1 Eu2 87.65(16) 3_565 3_565 ?
O9 Eu1 Eu2 123.26(15) . 3_565 ?
O8 Eu1 Eu2 40.34(17) . 3_565 ?
O6 Eu1 Eu2 70.34(16) 1_455 3_565 ?
O3 Eu1 Eu2 96.72(18) . 3_565 ?
O1 Eu1 Eu2 154.58(17) . 3_565 ?
O4 Eu1 Eu2 114.44(16) . 3_565 ?
C9 Eu1 Eu2 104.3(2) . 3_565 ?
Eu2 Eu1 Eu2 119.143(16) . 3_565 ?
O7 Eu1 Eu1 36.09(17) . 3_565 ?
O7 Eu1 Eu1 35.70(17) 3_565 3_565 ?
O9 Eu1 Eu1 173.33(17) . 3_565 ?
O8 Eu1 Eu1 98.93(17) . 3_565 ?
O6 Eu1 Eu1 90.25(17) 1_455 3_565 ?
O3 Eu1 Eu1 111.06(18) . 3_565 ?
O1 Eu1 Eu1 100.70(17) . 3_565 ?
O4 Eu1 Eu1 70.33(17) . 3_565 ?
C9 Eu1 Eu1 99.7(2) . 3_565 ?
Eu2 Eu1 Eu1 60.470(15) . 3_565 ?
Eu2 Eu1 Eu1 58.673(15) 3_565 3_565 ?
O2 Eu2 O8 94.0(2) . 1_655 ?
O2 Eu2 O5 85.2(2) . . ?
O8 Eu2 O5 130.0(2) 1_655 . ?
O2 Eu2 O7 130.2(2) . 3_565 ?
O8 Eu2 O7 127.5(2) 1_655 3_565 ?
O5 Eu2 O7 86.3(2) . 3_565 ?
O2 Eu2 O4 98.3(2) . . ?
O8 Eu2 O4 76.8(2) 1_655 . ?
O5 Eu2 O4 152.8(2) . . ?
O7 Eu2 O4 70.8(2) 3_565 . ?
O2 Eu2 O6 76.2(2) . . ?
O8 Eu2 O6 64.6(2) 1_655 . ?
O5 Eu2 O6 66.8(2) . . ?
O7 Eu2 O6 141.7(2) 3_565 . ?
O4 Eu2 O6 140.3(2) . . ?
O2 Eu2 O8 157.3(2) . 3_565 ?
O8 Eu2 O8 74.6(3) 1_655 3_565 ?
O5 Eu2 O8 87.3(2) . 3_565 ?
O7 Eu2 O8 70.5(2) 3_565 3_565 ?
O4 Eu2 O8 98.1(2) . 3_565 ?
O6 Eu2 O8 81.1(2) . 3_565 ?
O2 Eu2 O1 65.2(2) . . ?
O8 Eu2 O1 131.3(2) 1_655 . ?
O5 Eu2 O1 93.4(2) . . ?
O7 Eu2 O1 66.5(2) 3_565 . ?
O4 Eu2 O1 64.5(2) . . ?
O6 Eu2 O1 138.1(2) . . ?
O8 Eu2 O1 136.8(2) 3_565 . ?
O2 Eu2 C17 83.8(3) . . ?
O8 Eu2 C17 110.0(2) 1_655 . ?
O5 Eu2 C17 20.1(2) . . ?
O7 Eu2 C17 102.6(2) 3_565 . ?
O4 Eu2 C17 172.8(2) . . ?
O6 Eu2 C17 46.9(2) . . ?
O8 Eu2 C17 81.9(3) 3_565 . ?
O1 Eu2 C17 110.6(2) . . ?
O2 Eu2 C2 19.4(2) . . ?
O8 Eu2 C2 105.0(2) 1_655 . ?
O5 Eu2 C2 90.3(3) . . ?
O7 Eu2 C2 112.1(2) 3_565 . ?
O4 Eu2 C2 85.3(3) . . ?
O6 Eu2 C2 95.4(2) . . ?
O8 Eu2 C2 176.3(3) 3_565 . ?
O1 Eu2 C2 46.1(2) . . ?
C17 Eu2 C2 94.9(3) . . ?
O2 Eu2 Eu1 103.30(17) . . ?
O8 Eu2 Eu1 116.57(17) 1_655 . ?
O5 Eu2 Eu1 112.14(15) . . ?
O7 Eu2 Eu1 37.95(18) 3_565 . ?
O4 Eu2 Eu1 40.76(15) . . ?
O6 Eu2 Eu1 178.81(16) . . ?
O8 Eu2 Eu1 99.40(15) 3_565 . ?
O1 Eu2 Eu1 41.06(15) . . ?
C17 Eu2 Eu1 132.02(17) . . ?
C2 Eu2 Eu1 84.08(18) . . ?
O2 Eu2 Eu1 164.10(16) . 3_565 ?
O8 Eu2 Eu1 94.76(16) 1_655 3_565 ?
O5 Eu2 Eu1 99.14(16) . 3_565 ?
O7 Eu2 Eu1 35.99(16) 3_565 3_565 ?
O4 Eu2 Eu1 70.89(16) . 3_565 ?
O6 Eu2 Eu1 119.58(16) . 3_565 ?
O8 Eu2 Eu1 38.63(15) 3_565 3_565 ?
O1 Eu2 Eu1 99.16(15) . 3_565 ?
C17 Eu2 Eu1 105.54(19) . 3_565 ?
C2 Eu2 Eu1 144.74(18) . 3_565 ?
Eu1 Eu2 Eu1 60.857(16) . 3_565 ?
C1 O1 Eu1 133.6(7) . . ?
C1 O1 Eu2 115.2(6) . . ?
Eu1 O1 Eu2 95.8(2) . . ?
C2 O2 Eu2 124.4(6) . . ?
C9 O3 Eu1 120.2(8) . . ?
C10 O4 Eu2 137.6(7) . . ?
C10 O4 Eu1 121.5(7) . . ?
Eu2 O4 Eu1 99.2(2) . . ?
C17 O5 Eu2 119.9(6) . . ?
C18 O6 Eu1 132.9(6) . 1_655 ?
C18 O6 Eu2 117.8(6) . . ?
Eu1 O6 Eu2 109.3(3) 1_655 . ?
Eu1 O7 Eu2 107.6(3) . 3_565 ?
Eu1 O7 Eu1 108.2(3) . 3_565 ?
Eu2 O7 Eu1 104.1(3) 3_565 3_565 ?
Eu2 O8 Eu1 113.9(3) 1_455 . ?
Eu2 O8 Eu2 105.4(3) 1_455 3_565 ?
Eu1 O8 Eu2 101.0(2) . 3_565 ?
Eu1 O9 H9 109.5 . . ?
C1 N1 C4 118.4(9) . . ?
C1 N1 H1A 120.8 . . ?
C4 N1 H1A 120.8 . . ?
C2 N2 C3 119.0(9) . . ?
C2 N2 H2A 120.5 . . ?
C3 N2 H2A 120.5 . . ?
C9 N3 C12 124.4(11) . . ?
C9 N3 H3A 117.8 . . ?
C12 N3 H3A 117.8 . . ?
C10 N4 C11 119.0(11) . . ?
C17 N5 C20 122.2(9) . . ?
C17 N5 H5A 118.9 . . ?
C20 N5 H5A 118.9 . . ?
C18 N6 C19 120.5(9) . . ?
C18 N6 H6A 119.7 . . ?
C19 N6 H6A 119.7 . . ?
N1 C1 O1 122.8(9) . . ?
N1 C1 C2 121.1(10) . . ?
O1 C1 C2 116.1(9) . . ?
N2 C2 O2 121.7(9) . . ?
N2 C2 C1 121.0(10) . . ?
O2 C2 C1 117.2(9) . . ?
N2 C2 Eu2 157.3(7) . . ?
O2 C2 Eu2 36.2(4) . . ?
C1 C2 Eu2 81.1(6) . . ?
N2 C3 C8 121.4(9) . . ?
N2 C3 C4 119.9(9) . . ?
C8 C3 C4 118.7(10) . . ?
N1 C4 C5 120.5(9) . . ?
N1 C4 C3 120.4(10) . . ?
C5 C4 C3 119.0(10) . . ?
C6 C5 C4 120.5(10) . . ?
C6 C5 H5B 119.7 . . ?
C4 C5 H5B 119.7 . . ?
C5 C6 C7 119.5(11) . . ?
C5 C6 H6B 120.2 . . ?
C7 C6 H6B 120.2 . . ?
C8 C7 C6 121.5(10) . . ?
C8 C7 H7B 119.3 . . ?
C6 C7 H7B 119.3 . . ?
C7 C8 C3 120.6(10) . . ?
C7 C8 H8B 119.7 . . ?
C3 C8 H8B 119.7 . . ?
O3 C9 N3 124.9(12) . . ?
O3 C9 C10 121.6(11) . . ?
N3 C9 C10 113.4(10) . . ?
O3 C9 Eu1 40.8(6) . . ?
N3 C9 Eu1 165.7(9) . . ?
C10 C9 Eu1 80.8(6) . . ?
N4 C10 O4 125.3(11) . . ?
N4 C10 C9 123.3(11) . . ?
O4 C10 C9 111.4(9) . . ?
N4 C11 C16 119.5(12) . . ?
N4 C11 C12 121.8(10) . . ?
C16 C11 C12 118.7(11) . . ?
C11 C12 N3 118.1(11) . . ?
C11 C12 C13 122.0(11) . . ?
N3 C12 C13 119.8(11) . . ?
C14 C13 C12 118.6(12) . . ?
C14 C13 H13A 120.7 . . ?
C12 C13 H13A 120.7 . . ?
C13 C14 C15 120.4(12) . . ?
C13 C14 H14A 119.8 . . ?
C15 C14 H14A 119.8 . . ?
C16 C15 C14 121.2(11) . . ?
C16 C15 H15A 119.4 . . ?
C14 C15 H15A 119.4 . . ?
C11 C16 C15 118.9(12) . . ?
C11 C16 H16A 120.5 . . ?
C15 C16 H16A 120.5 . . ?
O5 C17 N5 123.1(9) . . ?
O5 C17 C18 119.8(10) . . ?
N5 C17 C18 117.1(9) . . ?
O5 C17 Eu2 40.0(5) . . ?
N5 C17 Eu2 162.8(7) . . ?
C18 C17 Eu2 80.0(6) . . ?
O6 C18 N6 124.8(9) . . ?
O6 C18 C17 114.7(9) . . ?
N6 C18 C17 120.5(10) . . ?
N6 C19 C24 120.2(9) . . ?
N6 C19 C20 121.1(10) . . ?
C24 C19 C20 118.7(10) . . ?
C19 C20 C21 121.2(10) . . ?
C19 C20 N5 118.1(10) . . ?
C21 C20 N5 120.6(9) . . ?
C22 C21 C20 118.4(9) . . ?
C22 C21 H21A 120.8 . . ?
C20 C21 H21A 120.8 . . ?
C23 C22 C21 121.4(11) . . ?
C23 C22 H22A 119.3 . . ?
C21 C22 H22A 119.3 . . ?
C24 C23 C22 119.9(10) . . ?
C24 C23 H23A 120.0 . . ?
C22 C23 H23A 120.0 . . ?
C23 C24 C19 120.5(9) . . ?
C23 C24 H24A 119.8 . . ?
C19 C24 H24A 119.8 . . ?

loop_
_geom_bond_atom_site_label_1
_geom_bond_atom_site_label_2
_geom_bond_distance
_geom_bond_site_symmetry_2
_geom_bond_publ_flag
Eu1 O7 2.353(7) . ?
Eu1 O7 2.375(7) 3_565 ?
Eu1 O9 2.405(7) . ?
Eu1 O8 2.427(6) . ?
Eu1 O6 2.445(7) 1_455 ?
Eu1 O3 2.456(7) . ?
Eu1 O1 2.473(7) . ?
Eu1 O4 2.478(6) . ?
Eu1 C9 3.249(11) . ?
Eu1 Eu2 3.7461(7) . ?
Eu1 Eu2 3.8158(7) 3_565 ?
Eu1 Eu1 3.8303(11) 3_565 ?
Eu2 O2 2.327(7) . ?
Eu2 O8 2.363(6) 1_655 ?
Eu2 O5 2.372(7) . ?
Eu2 O7 2.375(6) 3_565 ?
Eu2 O4 2.441(7) . ?
Eu2 O6 2.478(7) . ?
Eu2 O8 2.517(7) 3_565 ?
Eu2 O1 2.573(7) . ?
Eu2 C17 3.198(11) . ?
Eu2 C2 3.248(11) . ?
Eu2 Eu1 3.8158(7) 3_565 ?
O1 C1 1.317(12) . ?
O2 C2 1.305(13) . ?
O3 C9 1.224(13) . ?
O4 C10 1.320(13) . ?
O5 C17 1.267(12) . ?
O6 C18 1.293(12) . ?
O6 Eu1 2.445(7) 1_655 ?
O7 Eu2 2.375(6) 3_565 ?
O7 Eu1 2.375(7) 3_565 ?
O8 Eu2 2.363(6) 1_455 ?
O8 Eu2 2.517(7) 3_565 ?
O9 H9 0.8400 . ?
N1 C1 1.287(14) . ?
N1 C4 1.394(13) . ?
N1 H1A 0.8800 . ?
N2 C2 1.304(13) . ?
N2 C3 1.366(14) . ?
N2 H2A 0.8800 . ?
N3 C9 1.324(14) . ?
N3 C12 1.383(14) . ?
N3 H3A 0.8800 . ?
N4 C10 1.272(14) . ?
N4 C11 1.382(14) . ?
N5 C17 1.308(13) . ?
N5 C20 1.404(13) . ?
N5 H5A 0.8800 . ?
N6 C18 1.303(13) . ?
N6 C19 1.366(14) . ?
N6 H6A 0.8800 . ?
C1 C2 1.466(14) . ?
C3 C8 1.395(15) . ?
C3 C4 1.414(14) . ?
C4 C5 1.402(15) . ?
C5 C6 1.371(15) . ?
C5 H5B 0.9500 . ?
C6 C7 1.383(14) . ?
C6 H6B 0.9500 . ?
C7 C8 1.354(15) . ?
C7 H7B 0.9500 . ?
C8 H8B 0.9500 . ?
C9 C10 1.529(18) . ?
C11 C16 1.382(16) . ?
C11 C12 1.380(17) . ?
C12 C13 1.405(16) . ?
C13 C14 1.343(15) . ?
C13 H13A 0.9500 . ?
C14 C15 1.387(17) . ?
C14 H14A 0.9500 . ?
C15 C16 1.395(16) . ?
C15 H15A 0.9500 . ?
C16 H16A 0.9500 . ?
C17 C18 1.500(14) . ?
C19 C24 1.401(14) . ?
C19 C20 1.392(13) . ?
C20 C21 1.399(15) . ?
C21 C22 1.379(14) . ?
C21 H21A 0.9500 . ?
C22 C23 1.385(14) . ?
C22 H22A 0.9500 . ?
C23 C24 1.374(15) . ?
C23 H23A 0.9500 . ?
C24 H24A 0.9500 . ?

loop_
_geom_hbond_atom_site_label_D
_geom_hbond_atom_site_label_H
_geom_hbond_atom_site_label_A
_geom_hbond_distance_DH
_geom_hbond_distance_HA
_geom_hbond_distance_DA
_geom_hbond_angle_DHA
_geom_hbond_site_symmetry_A
N1 H1A O9 0.88 1.95 2.707(11) 143.9 .
N2 H2A O10 0.88 2.02 2.829(11) 153.1 4_666
N5 H5A O10 0.88 2.02 2.788(11) 145.9 .
N6 H6A O7 0.88 1.97 2.781(11) 152.9 3_665
C21 H21A O10 0.95 2.62 3.264(13) 125.0 .
C24 H24A O5 0.95 2.64 3.484(12) 147.7 1_655
